data_7126756
loop_
_publ_author_name
'Zu, Weisai'
'Day, Craig'
'Wei, Lanfeng'
'Jia, Xin'
'Xu, Liang'

_publ_section_title
;
 Dual aminoquinolate diarylboron and nickel catalysed metallaphotoredox
 platform for carbon-oxygen bond construction.
;
_journal_issue 59
_journal_name_full 'Chemical communications (Cambridge, England)'
_journal_page_first 8273
_journal_page_last 8276
_journal_paper_doi 10.1039/d0cc03230a
_journal_volume 56
_journal_year 2020
_chemical_formula_sum 'C30 H25 B N2 O'
_chemical_formula_weight 440.33
_space_group_crystal_system monoclinic
_space_group_IT_number 14
_space_group_name_Hall '-P 2ybc'
_space_group_name_H-M_alt 'P 1 21/c 1'
_atom_sites_solution_hydrogens geom
_audit_creation_method SHELXL-2018/3
_audit_update_record
;
2020-01-20 deposited with the CCDC.	2020-06-15 downloaded from the CCDC.
;
_cell_angle_alpha 90
_cell_angle_beta 95.4470(10)
_cell_angle_gamma 90
_cell_formula_units_Z 4
_cell_length_a 17.6430(5)
_cell_length_b 8.5349(3)
_cell_length_c 15.3612(5)
_cell_measurement_reflns_used 8335
_cell_measurement_temperature 173(2)
_cell_measurement_theta_max 26.67
_cell_measurement_theta_min 2.65
_cell_volume 2302.66(13)
_computing_cell_refinement 'Bruker SAINT'
_computing_data_collection 'Bruker APEX3'
_computing_data_reduction 'Bruker SAINT'
_computing_structure_refinement 'SHELXL-2018/3 (Sheldrick, 2018)'
_computing_structure_solution 'SHELXT 2014/5 (Sheldrick, 2014)'
_diffrn_ambient_temperature 173(2)
_diffrn_measured_fraction_theta_full 0.999
_diffrn_measured_fraction_theta_max 0.999
_diffrn_measurement_device_type 'Bruker D8 Venture'
_diffrn_measurement_method '\f and \w scans'
_diffrn_radiation_type MoK\a
_diffrn_radiation_wavelength 0.71073
_diffrn_reflns_av_R_equivalents 0.0604
_diffrn_reflns_av_unetI/netI 0.0378
_diffrn_reflns_Laue_measured_fraction_full 0.999
_diffrn_reflns_Laue_measured_fraction_max 0.999
_diffrn_reflns_limit_h_max 22
_diffrn_reflns_limit_h_min -18
_diffrn_reflns_limit_k_max 10
_diffrn_reflns_limit_k_min -10
_diffrn_reflns_limit_l_max 19
_diffrn_reflns_limit_l_min -19
_diffrn_reflns_number 27450
_diffrn_reflns_point_group_measured_fraction_full 0.999
_diffrn_reflns_point_group_measured_fraction_max 0.999
_diffrn_reflns_theta_full 25.242
_diffrn_reflns_theta_max 26.734
_diffrn_reflns_theta_min 2.653
_exptl_absorpt_coefficient_mu 0.076
_exptl_absorpt_correction_T_max 0.7454
_exptl_absorpt_correction_T_min 0.6636
_exptl_absorpt_correction_type multi-scan
_exptl_absorpt_process_details SADABS
_exptl_crystal_density_diffrn 1.270
_exptl_crystal_description block
_exptl_crystal_F_000 928
_exptl_crystal_size_max 0.270
_exptl_crystal_size_mid 0.250
_exptl_crystal_size_min 0.220
_refine_diff_density_max 0.232
_refine_diff_density_min -0.204
_refine_diff_density_rms 0.037
_refine_ls_extinction_method none
_refine_ls_goodness_of_fit_ref 1.058
_refine_ls_hydrogen_treatment constr
_refine_ls_matrix_type full
_refine_ls_number_parameters 307
_refine_ls_number_reflns 4885
_refine_ls_number_restraints 0
_refine_ls_restrained_S_all 1.058
_refine_ls_R_factor_all 0.0554
_refine_ls_R_factor_gt 0.0427
_refine_ls_shift/su_max 0.000
_refine_ls_shift/su_mean 0.000
_refine_ls_structure_factor_coef Fsqd
_refine_ls_weighting_details 'w=1/[\s^2^(Fo^2^)+(0.0297P)^2^+0.8391P] where P=(Fo^2^+2Fc^2^)/3'
_refine_ls_weighting_scheme calc
_refine_ls_wR_factor_gt 0.0934
_refine_ls_wR_factor_ref 0.1016
_reflns_Friedel_coverage 0.000
_reflns_number_gt 3976
_reflns_number_total 4885
_reflns_threshold_expression 'I > 2\s(I)'
_cod_data_source_file d0cc03230a2.cif
_cod_data_source_block 11_a
_cod_depositor_comments 'Adding full bibliography for 7126756.cif.'
_cod_original_sg_symbol_H-M 'P 21/c'
_cod_database_code 7126756
_shelx_shelxl_version_number 2018/3
_shelx_space_group_comment
;
The symmetry employed for this shelxl refinement is uniquely defined
by the following loop, which should always be used as a source of
symmetry information in preference to the above space-group names.
They are only intended as comments.
;
_shelx_estimated_absorpt_t_min 0.980
_shelx_estimated_absorpt_t_max 0.983

loop_
_space_group_symop_operation_xyz
'x, y, z'
'-x, y+1/2, -z+1/2'
'-x, -y, -z'
'x, -y-1/2, z-1/2'

loop_
_atom_site_label
_atom_site_type_symbol
_atom_site_fract_x
_atom_site_fract_y
_atom_site_fract_z
_atom_site_U_iso_or_equiv
_atom_site_adp_type
_atom_site_occupancy
_atom_site_site_symmetry_order
_atom_site_calc_flag
_atom_site_refinement_flags_posn
_atom_site_refinement_flags_adp
_atom_site_refinement_flags_occupancy
_atom_site_disorder_assembly
_atom_site_disorder_group
O1 O 0.17159(6) 0.98532(12) 0.34190(8) 0.0441(3) Uani 1 1 d . . . . .
N1 N 0.12901(6) 0.45827(13) 0.36799(7) 0.0258(2) Uani 1 1 d . . . . .
B1 B 0.20358(8) 0.54879(17) 0.33900(10) 0.0245(3) Uani 1 1 d . . . . .
C1 C 0.20407(8) 0.85982(16) 0.33286(9) 0.0289(3) Uani 1 1 d . . . . .
C2 C 0.28741(8) 0.85992(16) 0.31697(9) 0.0298(3) Uani 1 1 d . . . . .
H2A H 0.293181 0.907274 0.259133 0.036 Uiso 1 1 calc R U . . .
H2AB H 0.305914 0.750500 0.315863 0.036 Uiso 1 1 calc R U . . .
N2 N 0.16713(6) 0.71959(13) 0.33525(7) 0.0253(2) Uani 1 1 d . . . . .
C3 C 0.33608(8) 0.95140(18) 0.38763(9) 0.0337(3) Uani 1 1 d . . . . .
H3A H 0.312942 1.055820 0.394488 0.040 Uiso 1 1 calc R U . . .
H3AB H 0.335801 0.895399 0.444042 0.040 Uiso 1 1 calc R U . . .
C4 C 0.41736(8) 0.97241(17) 0.36699(9) 0.0305(3) Uani 1 1 d . . . . .
C5 C 0.47531(9) 0.88216(18) 0.40832(10) 0.0384(4) Uani 1 1 d . . . . .
H5 H 0.463526 0.804957 0.449503 0.046 Uiso 1 1 calc R U . . .
C7 C 0.56816(9) 1.0139(2) 0.33092(11) 0.0443(4) Uani 1 1 d . . . . .
H7 H 0.619522 1.027800 0.318707 0.053 Uiso 1 1 calc R U . . .
C6 C 0.55006(9) 0.9027(2) 0.39057(12) 0.0440(4) Uani 1 1 d . . . . .
H6 H 0.589085 0.839847 0.419614 0.053 Uiso 1 1 calc R U . . .
C8 C 0.51124(10) 1.1051(2) 0.28898(12) 0.0498(4) Uani 1 1 d . . . . .
H8 H 0.523360 1.182300 0.247956 0.060 Uiso 1 1 calc R U . . .
C9 C 0.43636(9) 1.0839(2) 0.30684(11) 0.0420(4) Uani 1 1 d . . . . .
H9 H 0.397428 1.146540 0.277471 0.050 Uiso 1 1 calc R U . . .
C10 C 0.11942(9) 0.30889(16) 0.38829(9) 0.0307(3) Uani 1 1 d . . . . .
H10 H 0.161618 0.239339 0.390924 0.037 Uiso 1 1 calc R U . . .
C11 C 0.04797(9) 0.25248(18) 0.40587(10) 0.0367(4) Uani 1 1 d . . . . .
H11 H 0.042321 0.145795 0.421662 0.044 Uiso 1 1 calc R U . . .
C12 C -0.01371(9) 0.35003(19) 0.40045(10) 0.0375(4) Uani 1 1 d . . . . .
H12 H -0.062237 0.310731 0.411564 0.045 Uiso 1 1 calc R U . . .
C13 C -0.00530(8) 0.50934(18) 0.37830(9) 0.0321(3) Uani 1 1 d . . . . .
C14 C 0.06856(7) 0.55806(16) 0.36410(8) 0.0263(3) Uani 1 1 d . . . . .
C15 C 0.08860(8) 0.71263(16) 0.34425(8) 0.0264(3) Uani 1 1 d . . . . .
C16 C 0.03138(8) 0.82278(18) 0.33626(10) 0.0336(3) Uani 1 1 d . . . . .
H16 H 0.042097 0.928675 0.322834 0.040 Uiso 1 1 calc R U . . .
C17 C -0.04382(9) 0.7752(2) 0.34844(11) 0.0409(4) Uani 1 1 d . . . . .
H17 H -0.083184 0.851390 0.341917 0.049 Uiso 1 1 calc R U . . .
C18 C -0.06264(9) 0.6255(2) 0.36908(11) 0.0407(4) Uani 1 1 d . . . . .
H18 H -0.113865 0.599510 0.377172 0.049 Uiso 1 1 calc R U . . .
C19 C 0.21792(7) 0.48326(15) 0.24361(9) 0.0245(3) Uani 1 1 d . . . . .
C20 C 0.24159(8) 0.32789(16) 0.23284(9) 0.0297(3) Uani 1 1 d . . . . .
H20 H 0.250253 0.262744 0.282940 0.036 Uiso 1 1 calc R U . . .
C21 C 0.25271(8) 0.26664(18) 0.15158(10) 0.0355(3) Uani 1 1 d . . . . .
H21 H 0.269412 0.161429 0.146833 0.043 Uiso 1 1 calc R U . . .
C22 C 0.23968(9) 0.3576(2) 0.07758(10) 0.0398(4) Uani 1 1 d . . . . .
H22 H 0.247631 0.315835 0.021833 0.048 Uiso 1 1 calc R U . . .
C23 C 0.21491(9) 0.51006(19) 0.08528(10) 0.0390(4) Uani 1 1 d . . . . .
H23 H 0.204851 0.572954 0.034470 0.047 Uiso 1 1 calc R U . . .
C24 C 0.20463(8) 0.57196(17) 0.16723(9) 0.0309(3) Uani 1 1 d . . . . .
H24 H 0.188133 0.677436 0.171309 0.037 Uiso 1 1 calc R U . . .
C25 C 0.27183(8) 0.53250(15) 0.41598(9) 0.0261(3) Uani 1 1 d . . . . .
C26 C 0.26388(9) 0.59968(17) 0.49787(9) 0.0328(3) Uani 1 1 d . . . . .
H26 H 0.216829 0.647412 0.507830 0.039 Uiso 1 1 calc R U . . .
C27 C 0.32229(10) 0.59879(19) 0.56472(10) 0.0412(4) Uani 1 1 d . . . . .
H27 H 0.315724 0.649336 0.618587 0.049 Uiso 1 1 calc R U . . .
C28 C 0.38995(10) 0.5246(2) 0.55314(11) 0.0445(4) Uani 1 1 d . . . . .
H28 H 0.429850 0.522177 0.599219 0.053 Uiso 1 1 calc R U . . .
C29 C 0.39931(9) 0.4540(2) 0.47420(11) 0.0430(4) Uani 1 1 d . . . . .
H29 H 0.445490 0.401055 0.466159 0.052 Uiso 1 1 calc R U . . .
C30 C 0.34137(8) 0.46007(18) 0.40627(10) 0.0343(3) Uani 1 1 d . . . . .
H30 H 0.349389 0.413545 0.351715 0.041 Uiso 1 1 calc R U . . .

loop_
_atom_site_aniso_label
_atom_site_aniso_U_11
_atom_site_aniso_U_22
_atom_site_aniso_U_33
_atom_site_aniso_U_23
_atom_site_aniso_U_13
_atom_site_aniso_U_12
O1 0.0398(6) 0.0215(5) 0.0714(8) -0.0018(5) 0.0068(6) 0.0051(5)
N1 0.0259(6) 0.0242(6) 0.0275(6) -0.0029(5) 0.0033(5) 0.0019(5)
B1 0.0237(7) 0.0196(7) 0.0305(8) -0.0010(6) 0.0038(6) 0.0022(6)
C1 0.0334(8) 0.0224(7) 0.0307(7) -0.0004(5) 0.0022(6) 0.0025(6)
C2 0.0330(8) 0.0239(7) 0.0333(7) -0.0003(6) 0.0071(6) -0.0011(6)
N2 0.0252(6) 0.0206(5) 0.0302(6) -0.0019(4) 0.0034(5) 0.0030(4)
C3 0.0336(8) 0.0365(8) 0.0315(7) -0.0029(6) 0.0060(6) -0.0011(6)
C4 0.0321(7) 0.0295(7) 0.0302(7) -0.0058(6) 0.0042(6) -0.0015(6)
C5 0.0396(9) 0.0347(8) 0.0407(8) 0.0056(7) 0.0030(7) -0.0003(7)
C7 0.0309(8) 0.0506(10) 0.0523(10) -0.0020(8) 0.0089(7) -0.0038(7)
C6 0.0345(8) 0.0436(9) 0.0528(10) 0.0044(8) -0.0011(7) 0.0057(7)
C8 0.0411(9) 0.0538(11) 0.0559(11) 0.0189(9) 0.0113(8) -0.0042(8)
C9 0.0356(8) 0.0423(9) 0.0484(9) 0.0105(8) 0.0047(7) 0.0042(7)
C10 0.0358(8) 0.0231(7) 0.0334(7) -0.0020(6) 0.0047(6) 0.0002(6)
C11 0.0441(9) 0.0296(8) 0.0371(8) -0.0029(6) 0.0083(7) -0.0082(7)
C12 0.0328(8) 0.0422(9) 0.0385(8) -0.0061(7) 0.0084(6) -0.0103(7)
C13 0.0261(7) 0.0396(8) 0.0307(7) -0.0072(6) 0.0032(6) -0.0016(6)
C14 0.0237(6) 0.0298(7) 0.0251(6) -0.0041(5) 0.0010(5) 0.0035(6)
C15 0.0257(7) 0.0280(7) 0.0251(6) -0.0047(5) 0.0005(5) 0.0034(6)
C16 0.0328(8) 0.0324(8) 0.0348(8) -0.0028(6) -0.0013(6) 0.0094(6)
C17 0.0293(8) 0.0477(10) 0.0448(9) -0.0048(7) -0.0017(7) 0.0152(7)
C18 0.0239(7) 0.0518(10) 0.0464(9) -0.0073(8) 0.0038(7) 0.0035(7)
C19 0.0182(6) 0.0258(7) 0.0294(7) -0.0024(5) 0.0014(5) -0.0013(5)
C20 0.0261(7) 0.0268(7) 0.0358(7) -0.0040(6) 0.0019(6) 0.0012(6)
C21 0.0294(8) 0.0320(8) 0.0460(9) -0.0143(7) 0.0078(6) -0.0018(6)
C22 0.0383(9) 0.0486(10) 0.0339(8) -0.0143(7) 0.0105(7) -0.0122(7)
C23 0.0438(9) 0.0435(9) 0.0300(8) 0.0007(7) 0.0043(6) -0.0103(7)
C24 0.0308(7) 0.0277(7) 0.0343(7) -0.0009(6) 0.0031(6) -0.0040(6)
C25 0.0280(7) 0.0194(6) 0.0309(7) 0.0025(5) 0.0025(5) -0.0015(5)
C26 0.0387(8) 0.0303(7) 0.0299(7) 0.0019(6) 0.0050(6) -0.0015(6)
C27 0.0554(10) 0.0419(9) 0.0256(7) 0.0042(6) 0.0007(7) -0.0115(8)
C28 0.0423(9) 0.0499(10) 0.0381(9) 0.0142(7) -0.0122(7) -0.0126(8)
C29 0.0296(8) 0.0481(10) 0.0495(10) 0.0071(8) -0.0052(7) 0.0031(7)
C30 0.0299(7) 0.0351(8) 0.0373(8) -0.0011(6) -0.0009(6) 0.0023(6)

loop_
_atom_type_symbol
_atom_type_description
_atom_type_scat_dispersion_real
_atom_type_scat_dispersion_imag
_atom_type_scat_source
C C 0.0033 0.0016 'International Tables Vol C Tables 4.2.6.8 and 6.1.1.4'
H H 0.0000 0.0000 'International Tables Vol C Tables 4.2.6.8 and 6.1.1.4'
B B 0.0013 0.0007 'International Tables Vol C Tables 4.2.6.8 and 6.1.1.4'
N N 0.0061 0.0033 'International Tables Vol C Tables 4.2.6.8 and 6.1.1.4'
O O 0.0106 0.0060 'International Tables Vol C Tables 4.2.6.8 and 6.1.1.4'

loop_
_geom_angle_atom_site_label_1
_geom_angle_atom_site_label_2
_geom_angle_atom_site_label_3
_geom_angle
_geom_angle_site_symmetry_1
_geom_angle_site_symmetry_3
_geom_angle_publ_flag
C10 N1 C14 119.63(12) . . ?
C10 N1 B1 130.25(11) . . ?
C14 N1 B1 109.99(11) . . ?
N2 B1 C19 112.51(11) . . ?
N2 B1 C25 112.12(11) . . ?
C19 B1 C25 117.81(11) . . ?
N2 B1 N1 96.35(10) . . ?
C19 B1 N1 106.59(10) . . ?
C25 B1 N1 109.03(11) . . ?
O1 C1 N2 122.17(13) . . ?
O1 C1 C2 119.23(13) . . ?
N2 C1 C2 118.59(12) . . ?
C1 C2 C3 111.94(11) . . ?
C1 C2 H2A 109.2 . . ?
C3 C2 H2A 109.2 . . ?
C1 C2 H2AB 109.2 . . ?
C3 C2 H2AB 109.2 . . ?
H2A C2 H2AB 107.9 . . ?
C1 N2 C15 121.13(11) . . ?
C1 N2 B1 127.71(11) . . ?
C15 N2 B1 110.85(10) . . ?
C4 C3 C2 113.05(12) . . ?
C4 C3 H3A 109.0 . . ?
C2 C3 H3A 109.0 . . ?
C4 C3 H3AB 109.0 . . ?
C2 C3 H3AB 109.0 . . ?
H3A C3 H3AB 107.8 . . ?
C5 C4 C9 118.13(14) . . ?
C5 C4 C3 120.84(14) . . ?
C9 C4 C3 121.03(13) . . ?
C6 C5 C4 121.02(15) . . ?
C6 C5 H5 119.5 . . ?
C4 C5 H5 119.5 . . ?
C6 C7 C8 119.63(15) . . ?
C6 C7 H7 120.2 . . ?
C8 C7 H7 120.2 . . ?
C7 C6 C5 120.27(15) . . ?
C7 C6 H6 119.9 . . ?
C5 C6 H6 119.9 . . ?
C7 C8 C9 119.91(16) . . ?
C7 C8 H8 120.0 . . ?
C9 C8 H8 120.0 . . ?
C8 C9 C4 121.05(15) . . ?
C8 C9 H9 119.5 . . ?
C4 C9 H9 119.5 . . ?
N1 C10 C11 120.87(14) . . ?
N1 C10 H10 119.6 . . ?
C11 C10 H10 119.6 . . ?
C12 C11 C10 120.36(14) . . ?
C12 C11 H11 119.8 . . ?
C10 C11 H11 119.8 . . ?
C11 C12 C13 119.99(14) . . ?
C11 C12 H12 120.0 . . ?
C13 C12 H12 120.0 . . ?
C14 C13 C12 116.27(13) . . ?
C14 C13 C18 116.27(14) . . ?
C12 C13 C18 127.47(14) . . ?
N1 C14 C13 122.84(13) . . ?
N1 C14 C15 112.59(12) . . ?
C13 C14 C15 124.57(13) . . ?
C16 C15 N2 133.10(13) . . ?
C16 C15 C14 117.55(13) . . ?
N2 C15 C14 109.34(11) . . ?
C15 C16 C17 118.71(14) . . ?
C15 C16 H16 120.6 . . ?
C17 C16 H16 120.6 . . ?
C18 C17 C16 123.42(14) . . ?
C18 C17 H17 118.3 . . ?
C16 C17 H17 118.3 . . ?
C17 C18 C13 119.46(14) . . ?
C17 C18 H18 120.3 . . ?
C13 C18 H18 120.3 . . ?
C24 C19 C20 116.14(13) . . ?
C24 C19 B1 123.19(12) . . ?
C20 C19 B1 120.60(12) . . ?
C21 C20 C19 122.13(14) . . ?
C21 C20 H20 118.9 . . ?
C19 C20 H20 118.9 . . ?
C22 C21 C20 120.30(14) . . ?
C22 C21 H21 119.9 . . ?
C20 C21 H21 119.9 . . ?
C21 C22 C23 119.30(14) . . ?
C21 C22 H22 120.4 . . ?
C23 C22 H22 120.4 . . ?
C22 C23 C24 120.27(15) . . ?
C22 C23 H23 119.9 . . ?
C24 C23 H23 119.9 . . ?
C23 C24 C19 121.84(14) . . ?
C23 C24 H24 119.1 . . ?
C19 C24 H24 119.1 . . ?
C30 C25 C26 116.19(13) . . ?
C30 C25 B1 124.29(12) . . ?
C26 C25 B1 119.46(12) . . ?
C27 C26 C25 122.19(15) . . ?
C27 C26 H26 118.9 . . ?
C25 C26 H26 118.9 . . ?
C28 C27 C26 120.00(15) . . ?
C28 C27 H27 120.0 . . ?
C26 C27 H27 120.0 . . ?
C27 C28 C29 119.49(14) . . ?
C27 C28 H28 120.3 . . ?
C29 C28 H28 120.3 . . ?
C28 C29 C30 120.20(15) . . ?
C28 C29 H29 119.9 . . ?
C30 C29 H29 119.9 . . ?
C29 C30 C25 121.85(15) . . ?
C29 C30 H30 119.1 . . ?
C25 C30 H30 119.1 . . ?

loop_
_geom_bond_atom_site_label_1
_geom_bond_atom_site_label_2
_geom_bond_distance
_geom_bond_site_symmetry_2
_geom_bond_publ_flag
O1 C1 1.2287(17) . ?
N1 C10 1.3271(18) . ?
N1 C14 1.3618(17) . ?
N1 B1 1.6240(18) . ?
B1 N2 1.5921(17) . ?
B1 C19 1.611(2) . ?
B1 C25 1.612(2) . ?
C1 N2 1.3649(17) . ?
C1 C2 1.5133(19) . ?
C2 C3 1.532(2) . ?
C2 H2A 0.9900 . ?
C2 H2AB 0.9900 . ?
N2 C15 1.4067(17) . ?
C3 C4 1.509(2) . ?
C3 H3A 0.9900 . ?
C3 H3AB 0.9900 . ?
C4 C5 1.385(2) . ?
C4 C9 1.389(2) . ?
C5 C6 1.383(2) . ?
C5 H5 0.9500 . ?
C7 C6 1.378(2) . ?
C7 C8 1.381(2) . ?
C7 H7 0.9500 . ?
C6 H6 0.9500 . ?
C8 C9 1.386(2) . ?
C8 H8 0.9500 . ?
C9 H9 0.9500 . ?
C10 C11 1.399(2) . ?
C10 H10 0.9500 . ?
C11 C12 1.366(2) . ?
C11 H11 0.9500 . ?
C12 C13 1.413(2) . ?
C12 H12 0.9500 . ?
C13 C14 1.4045(19) . ?
C13 C18 1.414(2) . ?
C14 C15 1.4067(19) . ?
C15 C16 1.3764(19) . ?
C16 C17 1.417(2) . ?
C16 H16 0.9500 . ?
C17 C18 1.365(2) . ?
C17 H17 0.9500 . ?
C18 H18 0.9500 . ?
C19 C24 1.3973(19) . ?
C19 C20 1.4048(19) . ?
C20 C21 1.384(2) . ?
C20 H20 0.9500 . ?
C21 C22 1.378(2) . ?
C21 H21 0.9500 . ?
C22 C23 1.382(2) . ?
C22 H22 0.9500 . ?
C23 C24 1.393(2) . ?
C23 H23 0.9500 . ?
C24 H24 0.9500 . ?
C25 C30 1.394(2) . ?
C25 C26 1.4016(19) . ?
C26 C27 1.384(2) . ?
C26 H26 0.9500 . ?
C27 C28 1.378(2) . ?
C27 H27 0.9500 . ?
C28 C29 1.378(2) . ?
C28 H28 0.9500 . ?
C29 C30 1.391(2) . ?
C29 H29 0.9500 . ?
C30 H30 0.9500 . ?
